data_7033379
loop_
_publ_author_name
'D'Alessio, Daniel'
'Lombardo, Daniel M.'
'Vaughan, Jamila G.'
'Skelton, Brian W.'
'Barnard, Keith R.'
'Ogden, Mark I.'

_publ_section_title
;
 Structural variations in metal complexes of a tertiary \a-hydroxyoxime.
;
_journal_issue 16
_journal_name_full 'Dalton transactions (Cambridge, England : 2003)'
_journal_page_first 7163
_journal_page_last 7168
_journal_paper_doi 10.1039/c4dt03393k
_journal_volume 44
_journal_year 2015
_chemical_formula_moiety 'C26 H36 N3 O8 Zn, N O3'
_chemical_formula_sum 'C26 H36 N4 O11 Zn'
_chemical_formula_weight 645.96
_chemical_name_systematic
;
 ?
;
_space_group_IT_number 2
_symmetry_cell_setting triclinic
_symmetry_space_group_name_Hall '-P 1'
_symmetry_space_group_name_H-M 'P -1'
_atom_sites_solution_hydrogens geom
_atom_sites_solution_primary direct
_atom_sites_solution_secondary difmap
_audit_creation_date 2011-05-11T13:51:22-00:00
_audit_creation_method 'WinGX routine CIF_UPDATE'
_audit_update_record
;
2014-11-24 deposited with the CCDC.
2014-12-10 downloaded from the CCDC.
;
_cell_angle_alpha 69.043(2)
_cell_angle_beta 78.916(2)
_cell_angle_gamma 87.910(2)
_cell_formula_units_Z 2
_cell_length_a 11.0303(3)
_cell_length_b 11.2503(3)
_cell_length_c 12.6469(3)
_cell_measurement_reflns_used 29034
_cell_measurement_temperature 100(2)
_cell_measurement_theta_max 40.9482
_cell_measurement_theta_min 3.7536
_cell_volume 1437.36(7)
_computing_cell_refinement
;
        CrysAlisPro, Oxford Diffraction Ltd.,
        Version 1.171.33.52 (release 06-11-2009 CrysAlis171 .NET)
        (compiled Nov  6 2009,16:24:50)
;
_computing_data_collection
;
        CrysAlisPro, Oxford Diffraction Ltd.,
        Version 1.171.33.52 (release 06-11-2009 CrysAlis171 .NET)
        (compiled Nov  6 2009,16:24:50)
;
_computing_data_reduction
;
        CrysAlisPro, Oxford Diffraction Ltd.,
        Version 1.171.33.52 (release 06-11-2009 CrysAlis171 .NET)
        (compiled Nov  6 2009,16:24:50)
;
_computing_molecular_graphics 'OrtepII (Johnson, C. K. (1976)'
_computing_publication_material 'WinGX Farrugia, L. J. (1999)'
_computing_structure_refinement 'SHELXL-97 (Sheldrick, 2008)'
_computing_structure_solution 'SIR92 (Altomare et al., 1994)'
_diffrn_ambient_temperature 100(2)
_diffrn_detector_area_resol_mean 10.4738
_diffrn_measured_fraction_theta_full 0.998
_diffrn_measured_fraction_theta_max 0.974
_diffrn_measurement_device_type 'Oxford Diffraction Gemini diffractometer'
_diffrn_measurement_method '\w scans'
_diffrn_orient_matrix_UB_11 -0.0421079678
_diffrn_orient_matrix_UB_12 -0.0413168485
_diffrn_orient_matrix_UB_13 -0.0070916959
_diffrn_orient_matrix_UB_21 -0.0479294655
_diffrn_orient_matrix_UB_22 0.0176075564
_diffrn_orient_matrix_UB_23 0.0371481522
_diffrn_orient_matrix_UB_31 -0.0147617378
_diffrn_orient_matrix_UB_32 0.050523497
_diffrn_orient_matrix_UB_33 -0.0481398087
_diffrn_radiation_monochromator graphite
_diffrn_radiation_type MoK\a
_diffrn_radiation_wavelength 0.71073
_diffrn_reflns_av_R_equivalents 0.032
_diffrn_reflns_av_unetI/netI 0.0439
_diffrn_reflns_limit_h_max 20
_diffrn_reflns_limit_h_min -20
_diffrn_reflns_limit_k_max 20
_diffrn_reflns_limit_k_min -20
_diffrn_reflns_limit_l_max 23
_diffrn_reflns_limit_l_min -23
_diffrn_reflns_number 65578
_diffrn_reflns_theta_full 40.5
_diffrn_reflns_theta_max 41.13
_diffrn_reflns_theta_min 3.77
_exptl_absorpt_coefficient_mu 0.921
_exptl_absorpt_correction_T_max 0.923
_exptl_absorpt_correction_T_min 0.667
_exptl_absorpt_correction_type analytical
_exptl_absorpt_process_details
;
        CrysAlisPro, Oxford Diffraction Ltd.,
        Version 1.171.33.52 (release 06-11-2009 CrysAlis171 .NET)
        (compiled Nov  6 2009,16:24:50)
Analytical numeric absorption correction using a multifaceted crystal
                        model based on expressions derived by R.C. Clark & J.S.
        (Clark, R. C. & Reid, J. S. (1995). Acta Cryst. A51, 887-897)

;
_exptl_crystal_colour colourless
_exptl_crystal_density_diffrn 1.493
_exptl_crystal_density_method 'not measured'
_exptl_crystal_description prism
_exptl_crystal_F_000 676
_exptl_crystal_size_max 0.65
_exptl_crystal_size_mid 0.28
_exptl_crystal_size_min 0.1
_refine_diff_density_max 0.613
_refine_diff_density_min -0.419
_refine_diff_density_rms 0.064
_refine_ls_extinction_method none
_refine_ls_goodness_of_fit_ref 0.967
_refine_ls_hydrogen_treatment mixed
_refine_ls_matrix_type full
_refine_ls_number_parameters 399
_refine_ls_number_reflns 18607
_refine_ls_number_restraints 4
_refine_ls_restrained_S_all 0.967
_refine_ls_R_factor_all 0.041
_refine_ls_R_factor_gt 0.0269
_refine_ls_shift/su_max 0.004
_refine_ls_shift/su_mean 0
_refine_ls_structure_factor_coef Fsqd
_refine_ls_weighting_details 'calc w=1/[\s^2^(Fo^2^)+(0.0350P)^2^] where P=(Fo^2^+2Fc^2^)/3'
_refine_ls_weighting_scheme calc
_refine_ls_wR_factor_gt 0.067
_refine_ls_wR_factor_ref 0.0686
_reflns_number_gt 13885
_reflns_number_total 18607
_reflns_threshold_expression >2\s(I)
_cod_data_source_file c4dt03393k2.cif
_cod_data_source_block mojvh5
_cod_depositor_comments 'Adding full bibliography for 7033377--7033384.cif.'
_cod_original_cell_volume 1437.36(6)
_cod_database_code 7033379

loop_
_symmetry_equiv_pos_as_xyz
'x, y, z'
'-x, -y, -z'

loop_
_atom_site_label
_atom_site_type_symbol
_atom_site_fract_x
_atom_site_fract_y
_atom_site_fract_z
_atom_site_U_iso_or_equiv
_atom_site_adp_type
_atom_site_occupancy
_atom_site_symmetry_multiplicity
_atom_site_calc_flag
_atom_site_refinement_flags
Zn1 Zn 0.594622(8) 0.475253(7) 0.793436(7) 0.00958(2) Uani 1 1 d .
C1 C 0.67234(6) 0.21569(6) 0.93310(6) 0.01015(10) Uani 1 1 d .
N1 N 0.59507(5) 0.30265(5) 0.93568(5) 0.01036(9) Uani 1 1 d .
O1 O 0.50611(5) 0.27195(5) 1.03745(4) 0.01351(9) Uani 1 1 d .
H1 H 0.4643 0.3361 1.0367 0.048(4) Uiso 1 1 calc R
C111 C 0.67119(6) 0.09430(6) 1.03335(6) 0.01113(11) Uani 1 1 d .
C112 C 0.64076(7) -0.02295(6) 1.02803(6) 0.01291(11) Uani 1 1 d .
H112 H 0.6228 -0.0267 0.9587 0.015 Uiso 1 1 calc R
C113 C 0.63679(7) -0.13421(7) 1.12429(7) 0.01624(13) Uani 1 1 d .
H113 H 0.6163 -0.2136 1.1202 0.019 Uiso 1 1 calc R
C114 C 0.66265(8) -0.12969(7) 1.22609(7) 0.01807(14) Uani 1 1 d .
H114 H 0.6599 -0.2057 1.2915 0.022 Uiso 1 1 calc R
C115 C 0.69260(8) -0.01316(7) 1.23196(7) 0.01755(13) Uani 1 1 d .
H115 H 0.71 -0.0099 1.3016 0.021 Uiso 1 1 calc R
C116 C 0.69706(7) 0.09845(7) 1.13615(6) 0.01451(12) Uani 1 1 d .
H116 H 0.7177 0.1776 1.1406 0.017 Uiso 1 1 calc R
C121 C 0.77610(6) 0.24973(6) 0.82642(6) 0.01084(10) Uani 1 1 d .
O121 O 0.74984(5) 0.37269(5) 0.74707(5) 0.01341(9) Uani 1 1 d D
H121 H 0.7675(11) 0.3791(12) 0.6825(9) 0.029(3) Uiso 1 1 d D
C122 C 0.78802(7) 0.15044(7) 0.76812(6) 0.01406(12) Uani 1 1 d .
H12A H 0.7137 0.1514 0.7346 0.017 Uiso 1 1 calc R
H12B H 0.7916 0.0647 0.827 0.017 Uiso 1 1 calc R
C123 C 0.90362(7) 0.17525(8) 0.67255(7) 0.01776(13) Uani 1 1 d .
H12C H 0.9111 0.105 0.6421 0.021 Uiso 1 1 calc R
H12D H 0.8949 0.2553 0.6084 0.021 Uiso 1 1 calc R
C124 C 1.02060(8) 0.18538(9) 0.71769(8) 0.02197(15) Uani 1 1 d .
H12E H 1.0336 0.1027 0.777 0.026 Uiso 1 1 calc R
H12F H 1.093 0.2051 0.6536 0.026 Uiso 1 1 calc R
C125 C 1.00975(7) 0.28928(8) 0.76985(7) 0.01967(14) Uani 1 1 d .
H12G H 1.0032 0.3729 0.7091 0.024 Uiso 1 1 calc R
H12H H 1.085 0.2925 0.8007 0.024 Uiso 1 1 calc R
C126 C 0.89631(7) 0.26347(7) 0.86664(6) 0.01459(12) Uani 1 1 d .
H12I H 0.889 0.3343 0.8964 0.018 Uiso 1 1 calc R
H12J H 0.9076 0.1843 0.9308 0.018 Uiso 1 1 calc R
C2 C 0.70976(6) 0.73619(6) 0.67003(6) 0.01037(10) Uani 1 1 d .
N2 N 0.63789(6) 0.65430(5) 0.66187(5) 0.01132(9) Uani 1 1 d .
O2 O 0.58538(5) 0.69752(5) 0.56367(5) 0.01488(9) Uani 1 1 d .
H2 H 0.5239 0.6503 0.5732 0.036(3) Uiso 1 1 calc R
C211 C 0.72589(6) 0.87109(6) 0.58938(6) 0.01183(11) Uani 1 1 d .
C212 C 0.62800(7) 0.95214(7) 0.59562(7) 0.01885(14) Uani 1 1 d .
H212 H 0.5521 0.9198 0.6474 0.023 Uiso 1 1 calc R
C213 C 0.64169(9) 1.08030(7) 0.52594(8) 0.02396(17) Uani 1 1 d .
H213 H 0.5753 1.1355 0.5309 0.029 Uiso 1 1 calc R
C214 C 0.75206(9) 1.12817(7) 0.44892(8) 0.02314(17) Uani 1 1 d .
H214 H 0.7611 1.2157 0.4013 0.028 Uiso 1 1 calc R
C215 C 0.84869(8) 1.04735(7) 0.44207(7) 0.02038(15) Uani 1 1 d .
H215 H 0.9239 1.0796 0.3891 0.024 Uiso 1 1 calc R
C216 C 0.83631(7) 0.91901(7) 0.51246(6) 0.01497(12) Uani 1 1 d .
H216 H 0.9032 0.8643 0.5079 0.018 Uiso 1 1 calc R
C221 C 0.77620(6) 0.68972(6) 0.77272(6) 0.01010(10) Uani 1 1 d .
O221 O 0.69993(5) 0.58329(5) 0.85712(4) 0.01162(8) Uani 1 1 d D
H221 H 0.7264(11) 0.5470(12) 0.9118(10) 0.034(3) Uiso 1 1 d D
C222 C 0.78460(7) 0.79458(6) 0.82247(6) 0.01265(11) Uani 1 1 d .
H22A H 0.8242 0.8723 0.7601 0.015 Uiso 1 1 calc R
H22B H 0.7002 0.8156 0.8526 0.015 Uiso 1 1 calc R
C223 C 0.85897(7) 0.75393(7) 0.91972(6) 0.01574(12) Uani 1 1 d .
H22C H 0.8659 0.8254 0.9467 0.019 Uiso 1 1 calc R
H22D H 0.8152 0.6814 0.9856 0.019 Uiso 1 1 calc R
C224 C 0.98827(7) 0.71497(7) 0.87762(7) 0.01728(13) Uani 1 1 d .
H22E H 1.0344 0.7896 0.8163 0.021 Uiso 1 1 calc R
H22F H 1.0336 0.686 0.9423 0.021 Uiso 1 1 calc R
C225 C 0.98149(7) 0.60841(7) 0.83074(7) 0.01550(12) Uani 1 1 d .
H22G H 0.9434 0.5308 0.8943 0.019 Uiso 1 1 calc R
H22H H 1.0662 0.5885 0.8002 0.019 Uiso 1 1 calc R
C226 C 0.90554(6) 0.64570(6) 0.73460(6) 0.01243(11) Uani 1 1 d .
H22I H 0.8969 0.5717 0.7114 0.015 Uiso 1 1 calc R
H22J H 0.9503 0.7152 0.6665 0.015 Uiso 1 1 calc R
O10 O 0.49814(5) 0.41318(5) 0.69928(5) 0.01540(10) Uani 1 1 d D
H10A H 0.5391(13) 0.4056(14) 0.6433(11) 0.049(4) Uiso 1 1 d D
H10B H 0.4255(11) 0.4329(13) 0.6896(12) 0.041(4) Uiso 1 1 d D
N3 N 0.71465(6) 0.46345(6) 0.45288(6) 0.01698(11) Uani 1 1 d .
O31 O 0.79353(6) 0.46137(7) 0.51232(5) 0.02608(13) Uani 1 1 d .
O32 O 0.61598(5) 0.39480(5) 0.49826(5) 0.01786(10) Uani 1 1 d .
O33 O 0.73136(6) 0.53323(7) 0.34869(5) 0.02638(14) Uani 1 1 d .
N4 N 0.34661(6) 0.57527(5) 0.86270(5) 0.01207(10) Uani 1 1 d .
O41 O 0.43088(5) 0.49606(5) 0.89747(5) 0.01491(10) Uani 1 1 d .
O42 O 0.25102(5) 0.57278(5) 0.93533(5) 0.01576(10) Uani 1 1 d .
O43 O 0.36266(6) 0.64925(6) 0.76218(5) 0.02106(12) Uani 1 1 d .

loop_
_atom_site_aniso_label
_atom_site_aniso_U_11
_atom_site_aniso_U_22
_atom_site_aniso_U_33
_atom_site_aniso_U_23
_atom_site_aniso_U_13
_atom_site_aniso_U_12
Zn1 0.01098(3) 0.00704(3) 0.00982(3) -0.00162(2) -0.00267(2) 0.00045(2)
C1 0.0108(3) 0.0084(2) 0.0118(3) -0.0038(2) -0.0033(2) 0.00080(19)
N1 0.0106(2) 0.0090(2) 0.0105(2) -0.00281(17) -0.00105(18) 0.00073(17)
O1 0.0129(2) 0.0116(2) 0.0122(2) -0.00197(17) 0.00163(17) 0.00334(17)
C111 0.0111(3) 0.0083(2) 0.0131(3) -0.0027(2) -0.0027(2) 0.0017(2)
C112 0.0134(3) 0.0099(2) 0.0154(3) -0.0041(2) -0.0033(2) 0.0001(2)
C113 0.0183(3) 0.0093(2) 0.0200(3) -0.0031(2) -0.0050(3) -0.0005(2)
C114 0.0216(3) 0.0114(3) 0.0178(3) 0.0002(2) -0.0065(3) 0.0005(2)
C115 0.0228(4) 0.0143(3) 0.0154(3) -0.0029(2) -0.0084(3) 0.0018(3)
C116 0.0184(3) 0.0103(2) 0.0157(3) -0.0044(2) -0.0061(2) 0.0021(2)
C121 0.0115(3) 0.0088(2) 0.0121(3) -0.0036(2) -0.0026(2) 0.0017(2)
O121 0.0161(2) 0.0109(2) 0.0109(2) -0.00207(16) -0.00099(18) 0.00302(17)
C122 0.0150(3) 0.0132(3) 0.0159(3) -0.0079(2) -0.0022(2) 0.0012(2)
C123 0.0184(3) 0.0192(3) 0.0170(3) -0.0100(3) 0.0001(3) 0.0025(3)
C124 0.0152(3) 0.0281(4) 0.0245(4) -0.0136(3) -0.0008(3) 0.0055(3)
C125 0.0118(3) 0.0255(4) 0.0223(4) -0.0102(3) -0.0010(3) -0.0011(3)
C126 0.0120(3) 0.0167(3) 0.0167(3) -0.0076(2) -0.0034(2) 0.0005(2)
C2 0.0105(3) 0.0085(2) 0.0112(3) -0.00258(19) -0.0018(2) 0.00088(19)
N2 0.0127(2) 0.0097(2) 0.0110(2) -0.00200(18) -0.00444(19) 0.00044(18)
O2 0.0176(2) 0.0128(2) 0.0130(2) -0.00021(17) -0.00815(19) -0.00241(18)
C211 0.0136(3) 0.0082(2) 0.0130(3) -0.0019(2) -0.0046(2) -0.0001(2)
C212 0.0165(3) 0.0128(3) 0.0249(4) -0.0033(3) -0.0056(3) 0.0034(2)
C213 0.0281(4) 0.0113(3) 0.0329(4) -0.0047(3) -0.0143(4) 0.0065(3)
C214 0.0344(5) 0.0096(3) 0.0243(4) 0.0008(3) -0.0158(3) -0.0030(3)
C215 0.0259(4) 0.0158(3) 0.0150(3) 0.0015(2) -0.0058(3) -0.0081(3)
C216 0.0168(3) 0.0132(3) 0.0125(3) -0.0015(2) -0.0030(2) -0.0015(2)
C221 0.0109(3) 0.0075(2) 0.0109(2) -0.00193(19) -0.0023(2) -0.00050(19)
O221 0.0129(2) 0.00936(19) 0.0105(2) -0.00031(16) -0.00331(17) -0.00147(16)
C222 0.0136(3) 0.0102(2) 0.0148(3) -0.0052(2) -0.0029(2) 0.0003(2)
C223 0.0192(3) 0.0146(3) 0.0152(3) -0.0063(2) -0.0055(3) -0.0005(2)
C224 0.0164(3) 0.0176(3) 0.0193(3) -0.0058(3) -0.0084(3) -0.0002(2)
C225 0.0131(3) 0.0149(3) 0.0189(3) -0.0049(2) -0.0067(2) 0.0030(2)
C226 0.0113(3) 0.0119(3) 0.0141(3) -0.0046(2) -0.0028(2) 0.0014(2)
O10 0.0150(2) 0.0178(2) 0.0146(2) -0.00628(19) -0.00407(19) -0.00131(19)
N3 0.0150(3) 0.0188(3) 0.0146(3) -0.0032(2) -0.0023(2) 0.0015(2)
O31 0.0193(3) 0.0366(3) 0.0180(3) -0.0019(2) -0.0080(2) -0.0015(3)
O32 0.0187(3) 0.0168(2) 0.0163(2) -0.00506(19) 0.0001(2) -0.0045(2)
O33 0.0193(3) 0.0363(3) 0.0137(2) 0.0032(2) -0.0028(2) -0.0060(2)
N4 0.0130(2) 0.0107(2) 0.0126(2) -0.00360(18) -0.0042(2) 0.00311(19)
O41 0.0127(2) 0.0143(2) 0.0141(2) -0.00121(17) -0.00295(18) 0.00673(18)
O42 0.0117(2) 0.0178(2) 0.0159(2) -0.00489(19) -0.00123(18) 0.00490(18)
O43 0.0250(3) 0.0206(3) 0.0115(2) 0.00098(19) -0.0039(2) 0.0083(2)

loop_
_atom_type_symbol
_atom_type_description
_atom_type_scat_dispersion_real
_atom_type_scat_dispersion_imag
_atom_type_scat_source
C C 0.0033 0.0016 'International Tables Vol C Tables 4.2.6.8 and 6.1.1.4'
H H 0 0 'International Tables Vol C Tables 4.2.6.8 and 6.1.1.4'
N N 0.0061 0.0033 'International Tables Vol C Tables 4.2.6.8 and 6.1.1.4'
O O 0.0106 0.006 'International Tables Vol C Tables 4.2.6.8 and 6.1.1.4'
Zn Zn 0.2839 1.4301 'International Tables Vol C Tables 4.2.6.8 and 6.1.1.4'

loop_
_exptl_crystal_face_index_h
_exptl_crystal_face_index_k
_exptl_crystal_face_index_l
_exptl_crystal_face_perp_dist
1 0 0 0.0736
-1 0 0 0.025
-2 0 -1 0.0274
1 0 1 0.1267
-2 0 1 0.0946
0 0 -1 0.0871
0 1 1 0.2591
0 -1 -1 0.2567
-1 2 -1 0.2126
1 -2 1 0.309
1 1 -1 0.1367

loop_
_geom_angle_atom_site_label_1
_geom_angle_atom_site_label_2
_geom_angle_atom_site_label_3
_geom_angle
O10 Zn1 O41 90.74(2)
O10 Zn1 N2 93.13(2)
O41 Zn1 N2 105.94(2)
O10 Zn1 N1 99.38(2)
O41 Zn1 N1 81.61(2)
N2 Zn1 N1 165.36(2)
O10 Zn1 O121 89.36(2)
O41 Zn1 O121 154.22(2)
N2 Zn1 O121 99.78(2)
N1 Zn1 O121 72.96(2)
O10 Zn1 O221 166.04(2)
O41 Zn1 O221 92.18(2)
N2 Zn1 O221 72.94(2)
N1 Zn1 O221 94.55(2)
O121 Zn1 O221 93.89(2)
N1 C1 C111 122.36(6)
N1 C1 C121 115.89(6)
C111 C1 C121 121.37(5)
C1 N1 O1 114.60(5)
C1 N1 Zn1 122.83(5)
O1 N1 Zn1 122.47(4)
N1 O1 H1 109.5
C116 C111 C112 119.35(6)
C116 C111 C1 119.17(6)
C112 C111 C1 121.44(6)
C113 C112 C111 120.09(7)
C113 C112 H112 120
C111 C112 H112 120
C114 C113 C112 120.37(7)
C114 C113 H113 119.8
C112 C113 H113 119.8
C113 C114 C115 119.76(7)
C113 C114 H114 120.1
C115 C114 H114 120.1
C116 C115 C114 120.26(7)
C116 C115 H115 119.9
C114 C115 H115 119.9
C115 C116 C111 120.16(7)
C115 C116 H116 119.9
C111 C116 H116 119.9
O121 C121 C1 107.20(5)
O121 C121 C122 110.40(5)
C1 C121 C122 112.92(6)
O121 C121 C126 108.40(6)
C1 C121 C126 106.72(6)
C122 C121 C126 110.99(6)
C121 O121 Zn1 120.72(4)
C121 O121 H121 113.5(9)
Zn1 O121 H121 117.1(9)
C121 C122 C123 112.34(6)
C121 C122 H12A 109.1
C123 C122 H12A 109.1
C121 C122 H12B 109.1
C123 C122 H12B 109.1
H12A C122 H12B 107.9
C124 C123 C122 111.29(7)
C124 C123 H12C 109.4
C122 C123 H12C 109.4
C124 C123 H12D 109.4
C122 C123 H12D 109.4
H12C C123 H12D 108
C125 C124 C123 110.71(6)
C125 C124 H12E 109.5
C123 C124 H12E 109.5
C125 C124 H12F 109.5
C123 C124 H12F 109.5
H12E C124 H12F 108.1
C124 C125 C126 110.67(7)
C124 C125 H12G 109.5
C126 C125 H12G 109.5
C124 C125 H12H 109.5
C126 C125 H12H 109.5
H12G C125 H12H 108.1
C125 C126 C121 112.45(6)
C125 C126 H12I 109.1
C121 C126 H12I 109.1
C125 C126 H12J 109.1
C121 C126 H12J 109.1
H12I C126 H12J 107.8
N2 C2 C211 123.46(6)
N2 C2 C221 116.11(6)
C211 C2 C221 120.37(6)
C2 N2 O2 114.41(5)
C2 N2 Zn1 121.78(5)
O2 N2 Zn1 123.66(4)
N2 O2 H2 109.5
C216 C211 C212 119.68(6)
C216 C211 C2 122.09(6)
C212 C211 C2 118.17(6)
C213 C212 C211 119.92(8)
C213 C212 H212 120
C211 C212 H212 120
C212 C213 C214 120.38(8)
C212 C213 H213 119.8
C214 C213 H213 119.8
C215 C214 C213 119.61(7)
C215 C214 H214 120.2
C213 C214 H214 120.2
C214 C215 C216 120.42(8)
C214 C215 H215 119.8
C216 C215 H215 119.8
C211 C216 C215 119.97(7)
C211 C216 H216 120
C215 C216 H216 120
O221 C221 C2 104.73(5)
O221 C221 C222 110.03(5)
C2 C221 C222 110.91(5)
O221 C221 C226 110.52(5)
C2 C221 C226 109.47(5)
C222 C221 C226 111.00(6)
C221 O221 Zn1 117.39(4)
C221 O221 H221 115.2(10)
Zn1 O221 H221 117.9(10)
C223 C222 C221 111.97(5)
C223 C222 H22A 109.2
C221 C222 H22A 109.2
C223 C222 H22B 109.2
C221 C222 H22B 109.2
H22A C222 H22B 107.9
C224 C223 C222 110.62(6)
C224 C223 H22C 109.5
C222 C223 H22C 109.5
C224 C223 H22D 109.5
C222 C223 H22D 109.5
H22C C223 H22D 108.1
C225 C224 C223 111.10(6)
C225 C224 H22E 109.4
C223 C224 H22E 109.4
C225 C224 H22F 109.4
C223 C224 H22F 109.4
H22E C224 H22F 108
C224 C225 C226 111.58(6)
C224 C225 H22G 109.3
C226 C225 H22G 109.3
C224 C225 H22H 109.3
C226 C225 H22H 109.3
H22G C225 H22H 108
C225 C226 C221 112.20(6)
C225 C226 H22I 109.2
C221 C226 H22I 109.2
C225 C226 H22J 109.2
C221 C226 H22J 109.2
H22I C226 H22J 107.9
Zn1 O10 H10A 114.3(11)
Zn1 O10 H10B 125.5(9)
H10A O10 H10B 111.2(14)
O31 N3 O33 120.61(7)
O31 N3 O32 120.05(7)
O33 N3 O32 119.34(7)
O43 N4 O42 122.89(6)
O43 N4 O41 119.88(6)
O42 N4 O41 117.23(6)
N4 O41 Zn1 125.05(4)

loop_
_geom_bond_atom_site_label_1
_geom_bond_atom_site_label_2
_geom_bond_distance
Zn1 O10 2.0431(6)
Zn1 O41 2.0794(5)
Zn1 N2 2.1026(6)
Zn1 N1 2.1239(6)
Zn1 O121 2.1355(5)
Zn1 O221 2.1536(5)
C1 N1 1.2790(8)
C1 C111 1.4930(9)
C1 C121 1.5315(9)
N1 O1 1.3999(7)
O1 H1 0.84
C111 C116 1.4003(10)
C111 C112 1.4006(9)
C112 C113 1.3944(10)
C112 H112 0.95
C113 C114 1.3895(11)
C113 H113 0.95
C114 C115 1.3943(11)
C114 H114 0.95
C115 C116 1.3930(10)
C115 H115 0.95
C116 H116 0.95
C121 O121 1.4471(8)
C121 C122 1.5330(9)
C121 C126 1.5398(10)
O121 H121 0.780(11)
C122 C123 1.5351(10)
C122 H12A 0.99
C122 H12B 0.99
C123 C124 1.5312(12)
C123 H12C 0.99
C123 H12D 0.99
C124 C125 1.5254(12)
C124 H12E 0.99
C124 H12F 0.99
C125 C126 1.5270(11)
C125 H12G 0.99
C125 H12H 0.99
C126 H12I 0.99
C126 H12J 0.99
C2 N2 1.2809(9)
C2 C211 1.4893(9)
C2 C221 1.5328(9)
N2 O2 1.3922(8)
O2 H2 0.84
C211 C216 1.3919(10)
C211 C212 1.3966(10)
C212 C213 1.3907(11)
C212 H212 0.95
C213 C214 1.3920(14)
C213 H213 0.95
C214 C215 1.3857(13)
C214 H214 0.95
C215 C216 1.3944(10)
C215 H215 0.95
C216 H216 0.95
C221 O221 1.4473(8)
C221 C222 1.5354(9)
C221 C226 1.5388(9)
O221 H221 0.773(11)
C222 C223 1.5340(10)
C222 H22A 0.99
C222 H22B 0.99
C223 C224 1.5294(11)
C223 H22C 0.99
C223 H22D 0.99
C224 C225 1.5253(11)
C224 H22E 0.99
C224 H22F 0.99
C225 C226 1.5354(10)
C225 H22G 0.99
C225 H22H 0.99
C226 H22I 0.99
C226 H22J 0.99
O10 H10A 0.794(12)
O10 H10B 0.843(11)
N3 O31 1.2491(9)
N3 O33 1.2505(9)
N3 O32 1.2706(9)
N4 O43 1.2278(8)
N4 O42 1.2520(8)
N4 O41 1.2914(7)

loop_
_geom_hbond_atom_site_label_D
_geom_hbond_atom_site_label_H
_geom_hbond_atom_site_label_A
_geom_hbond_distance_DH
_geom_hbond_distance_HA
_geom_hbond_distance_DA
_geom_hbond_angle_DHA
_geom_hbond_site_symmetry_A
O1 H1 O41 0.84 2.1 2.7201(7) 130.3 .
O2 H2 O32 0.84 2.09 2.8363(8) 147.5 2_666
O10 H10A O32 0.794(12) 1.911(12) 2.6985(8) 171.3(15) .
O10 H10B O33 0.843(11) 1.875(12) 2.7124(9) 171.8(14) 2_666
O221 H221 O42 0.773(11) 1.978(11) 2.7287(7) 163.8(13) 2_667
O121 H121 O31 0.780(11) 1.982(11) 2.7218(8) 158.3(12) .
